data_4027800
loop_
_publ_author_name
'Tomoki Ogoshi'
'Daiki Yamafuji'
'Daisuke Kotera'
'Takamichi Aoki'
'Shuhei Fujinami'
'Tada-aki Yamagishi'

_publ_contact_author_address
;
    Department of Chemistry and Chemical Engineering, 
Graduate School of Natural Science and Technology, 
Kanazawa University, Kakuma-machi, Kanazawa 920-1192, Japan
;
_publ_contact_author_email ' ogoshi@t.kanazawa-u.ac.jp '
_publ_contact_author_fax ' +81(Japan)-76-234-4800 '
_publ_contact_author_name 'Dr. Tomoki Ogoshi'
_publ_contact_author_phone ' +81(Japan)-76-234-4775 '
_publ_section_title
;
 Clickable Di- and Tetrafunctionalized Pillar[n]arenes (n= 5, 6) by
 Oxidation-Reduction of Pillar[n]arene Units
;
_journal_name_full 'Journal of Organic Chemistry'
_journal_page_first 11146
_journal_page_last 11152
_journal_paper_doi 10.1021/jo302283n
_journal_volume 77
_journal_year 2012
_chemical_formula_sum 'C52 H64 O11'
_chemical_formula_weight 865.07
_space_group_IT_number 14
_symmetry_cell_setting monoclinic
_symmetry_Int_Tables_number 14
_symmetry_space_group_name_Hall '-P 2yn'
_symmetry_space_group_name_H-M 'P 1 21/n 1'
_audit_creation_date 'Fri Jun 22 11:46:41 2012'
_audit_creation_method 'by teXsan'
_cell_angle_alpha 90
_cell_angle_beta 94.411(3)
_cell_angle_gamma 90
_cell_formula_units_Z 4
_cell_length_a 13.658(2)
_cell_length_b 17.730(2)
_cell_length_c 20.921(2)
_cell_measurement_reflns_used 20658
_cell_measurement_temperature 123.2
_cell_measurement_theta_max 27.5
_cell_measurement_theta_min 3.1
_cell_volume 5051.1(11)
_computing_cell_refinement CRYSTALCLEAR
_computing_data_collection CRYSTALCLEAR
_computing_data_reduction 'teXsan Ver. 1.11'
_computing_publication_material 'teXsan Ver. 1.11'
_computing_structure_refinement 'teXsan Ver. 1.10'
_computing_structure_solution directMethod
_diffrn_ambient_temperature 123.2
_diffrn_detector_area_resol_mean 14.46
_diffrn_measured_fraction_theta_full 0.9891
_diffrn_measured_fraction_theta_max 0.9891
_diffrn_measurement_device_type 'Rigaku/MSC Mercury CCD'
_diffrn_measurement_method \w
_diffrn_radiation_type 'Mo K\a'
_diffrn_radiation_wavelength 0.7107
_diffrn_reflns_av_R_equivalents 0.030
_diffrn_reflns_limit_h_max 17
_diffrn_reflns_limit_h_min -17
_diffrn_reflns_limit_k_max 19
_diffrn_reflns_limit_k_min -23
_diffrn_reflns_limit_l_max 25
_diffrn_reflns_limit_l_min -26
_diffrn_reflns_number 11816
_diffrn_reflns_theta_full 27.48
_diffrn_reflns_theta_max 27.48
_exptl_absorpt_coefficient_mu 0.079
_exptl_absorpt_correction_T_max 0.994
_exptl_absorpt_correction_T_min 0.812
_exptl_absorpt_correction_type multi-scan
_exptl_absorpt_process_details '(Jacobson, 1998)'
_exptl_crystal_colour Red
_exptl_crystal_density_diffrn 1.137
_exptl_crystal_description Prism
_exptl_crystal_F_000 1856.00
_exptl_crystal_size_max 0.400
_exptl_crystal_size_mid 0.300
_exptl_crystal_size_min 0.080
_refine_diff_density_max 0.99
_refine_diff_density_min -0.30
_refine_ls_extinction_method none
_refine_ls_goodness_of_fit_ref 1.798
_refine_ls_hydrogen_treatment noref
_refine_ls_number_parameters 566
_refine_ls_number_reflns 8445
_refine_ls_R_factor_gt 0.0688
_refine_ls_shift/su_max 0.0007
_refine_ls_structure_factor_coef F
_refine_ls_weighting_details 'w = 1/[\s^2^(Fo) + 0.00181|Fo|^2^]'
_refine_ls_weighting_scheme calc
_refine_ls_wR_factor_ref 0.1114
_reflns_number_gt 8445
_reflns_number_total 11449
_reflns_threshold_expression F^2^>3.0\s(F^2^)
_cod_data_source_file jo302283n_si_002.cif
_cod_data_source_block '_ogosi39'
_cod_original_cell_volume 5051(1)
_cod_original_formula_sum 'C52 H64 O11 '
_cod_database_code 4027800

loop_
_symmetry_equiv_pos_as_xyz
x,y,z
1/2-x,1/2+y,1/2-z
-x,-y,-z
1/2+x,1/2-y,1/2+z

loop_
_atom_site_label
_atom_site_type_symbol
_atom_site_fract_x
_atom_site_fract_y
_atom_site_fract_z
_atom_site_U_iso_or_equiv
_atom_site_adp_type
_atom_site_occupancy
_atom_site_calc_flag
_atom_site_refinement_flags
O1 O 0.3402(1) 0.3855(1) 0.84324(10) 0.0359(5) Uani 1.00 d .
O2 O 0.1346(1) 0.1392(1) 0.88468(9) 0.0333(5) Uani 1.00 d .
O3 O 0.3376(1) 0.5640(1) 1.03610(8) 0.0297(5) Uani 1.00 d .
O4 O 0.0196(1) 0.3798(1) 0.96508(8) 0.0283(5) Uani 1.00 d .
O5 O 0.0933(1) 0.4347(1) 1.19983(8) 0.0272(4) Uani 1.00 d .
O6 O 0.4957(1) 0.3878(1) 1.22487(9) 0.0311(5) Uani 1.00 d .
O7 O 0.2311(1) 0.1859(1) 1.26841(9) 0.0306(5) Uani 1.00 d .
O8 O 0.5923(1) 0.1158(1) 1.17945(9) 0.0390(6) Uani 1.00 d .
O9 O 0.2461(1) -0.0018(1) 1.07713(10) 0.0377(5) Uani 1.00 d .
O10 O 0.5198(1) 0.1444(1) 0.93930(8) 0.0299(5) Uani 1.00 d .
O11 O 0.2902(4) 0.3166(3) 1.0700(3) 0.069(1) Uiso 0.50 d P
O12 O 0.6186(4) 0.2468(3) 0.6062(3) 0.066(1) Uiso 0.50 d P
C1 C 0.2917(2) 0.1910(1) 0.8701(1) 0.0226(6) Uani 1.00 d .
C2 C 0.3411(2) 0.2543(1) 0.8598(1) 0.0261(6) Uani 1.00 d .
C3 C 0.2937(2) 0.3294(1) 0.8567(1) 0.0255(6) Uani 1.00 d .
C4 C 0.1878(2) 0.3348(1) 0.8691(1) 0.0227(6) Uani 1.00 d .
C5 C 0.1383(2) 0.2714(1) 0.8791(1) 0.0244(6) Uani 1.00 d .
C6 C 0.1842(2) 0.1960(1) 0.8790(1) 0.0234(6) Uani 1.00 d .
C7 C 0.1430(2) 0.4123(1) 0.8702(1) 0.0246(6) Uani 1.00 d .
C8 C 0.1598(2) 0.4455(1) 0.9371(1) 0.0223(6) Uani 1.00 d .
C9 C 0.2408(2) 0.4914(1) 0.9538(1) 0.0244(6) Uani 1.00 d .
C10 C 0.2579(2) 0.5195(1) 1.0161(1) 0.0236(6) Uani 1.00 d .
C11 C 0.1922(2) 0.5031(1) 1.0622(1) 0.0223(6) Uani 1.00 d .
C12 C 0.1116(2) 0.4573(1) 1.0454(1) 0.0227(6) Uani 1.00 d .
C13 C 0.0959(2) 0.4273(1) 0.9836(1) 0.0227(6) Uani 1.00 d .
C14 C 0.4051(2) 0.5834(2) 0.9899(1) 0.0365(7) Uani 1.00 d .
C15 C 0.4875(3) 0.6271(2) 1.0250(2) 0.054(1) Uani 1.00 d .
C16 C -0.0453(2) 0.3589(1) 1.0131(1) 0.0293(6) Uani 1.00 d .
C17 C -0.1197(2) 0.3047(2) 0.9817(2) 0.0411(8) Uani 1.00 d .
C18 C 0.2081(2) 0.5318(1) 1.1305(1) 0.0232(6) Uani 1.00 d .
C19 C 0.2519(2) 0.4700(1) 1.1740(1) 0.0217(6) Uani 1.00 d .
C20 C 0.1925(2) 0.4214(1) 1.2068(1) 0.0226(6) Uani 1.00 d .
C21 C 0.2358(2) 0.3640(1) 1.2451(1) 0.0230(6) Uani 1.00 d .
C22 C 0.3372(2) 0.3531(1) 1.2515(1) 0.0226(6) Uani 1.00 d .
C23 C 0.3960(2) 0.4012(1) 1.2179(1) 0.0235(6) Uani 1.00 d .
C24 C 0.3536(2) 0.4586(1) 1.1799(1) 0.0238(6) Uani 1.00 d .
C25 C 0.0305(2) 0.3780(1) 1.2230(1) 0.0279(6) Uani 1.00 d .
C26 C -0.0741(2) 0.4037(2) 1.2069(1) 0.0385(8) Uani 1.00 d .
C27 C 0.5585(2) 0.4420(2) 1.1995(1) 0.0398(8) Uani 1.00 d .
C28 C 0.6627(2) 0.4170(2) 1.2157(2) 0.0523(10) Uani 1.00 d .
C29 C 0.3818(2) 0.2910(1) 1.2940(1) 0.0236(6) Uani 1.00 d .
C30 C 0.3968(2) 0.2183(1) 1.2575(1) 0.0237(6) Uani 1.00 d .
C31 C 0.3190(2) 0.1686(1) 1.2436(1) 0.0243(6) Uani 1.00 d .
C32 C 0.3329(2) 0.1044(1) 1.2069(1) 0.0264(6) Uani 1.00 d .
C33 C 0.4242(2) 0.0881(1) 1.1849(1) 0.0259(6) Uani 1.00 d .
C34 C 0.5024(2) 0.1364(2) 1.2007(1) 0.0277(6) Uani 1.00 d .
C35 C 0.4882(2) 0.2015(2) 1.2363(1) 0.0270(6) Uani 1.00 d .
C36 C 0.1455(2) 0.1443(2) 1.2442(1) 0.0311(7) Uani 1.00 d .
C37 C 0.0613(2) 0.1683(2) 1.2817(2) 0.0403(8) Uani 1.00 d .
C38 C 0.6691(2) 0.1691(2) 1.1841(1) 0.0445(9) Uani 1.00 d .
C39 C 0.7581(3) 0.1318(3) 1.1584(2) 0.070(1) Uani 1.00 d .
C40 C 0.4334(2) 0.0215(1) 1.1402(1) 0.0291(7) Uani 1.00 d .
C41 C 0.4066(2) 0.0452(1) 1.0715(1) 0.0262(6) Uani 1.00 d .
C42 C 0.3135(2) 0.0324(1) 1.0410(1) 0.0277(6) Uani 1.00 d .
C43 C 0.2930(2) 0.0537(1) 0.9773(1) 0.0272(6) Uani 1.00 d .
C44 C 0.3628(2) 0.0907(1) 0.9435(1) 0.0243(6) Uani 1.00 d .
C45 C 0.4543(2) 0.1067(1) 0.9747(1) 0.0244(6) Uani 1.00 d .
C46 C 0.4760(2) 0.0832(1) 1.0375(1) 0.0251(6) Uani 1.00 d .
C47 C 0.1507(2) -0.0151(2) 1.0480(2) 0.0524(10) Uani 1.00 d .
C48 C 0.0893(3) -0.0444(3) 1.0992(2) 0.080(1) Uani 1.00 d .
C49 C 0.6159(2) 0.1587(2) 0.9688(1) 0.0302(7) Uani 1.00 d .
C50 C 0.6773(2) 0.1889(2) 0.9176(1) 0.0408(8) Uani 1.00 d .
C51 C 0.3390(2) 0.1140(1) 0.8744(1) 0.0255(6) Uani 1.00 d .
C52 C 0.3591(6) 0.2611(4) 1.0838(4) 0.057(2) Uiso 0.50 d P
C53 C 0.6050(8) 0.3114(6) 0.5590(5) 0.083(3) Uiso 0.50 d P
H1 H 0.4093 0.2510 0.8542 0.0313 Uiso 1.00 calc .
H2 H 0.0708 0.2750 0.8867 0.0293 Uiso 1.00 calc .
H3 H 0.1727 0.4438 0.8405 0.0296 Uiso 1.00 calc .
H4 H 0.0745 0.4090 0.8587 0.0296 Uiso 1.00 calc .
H5 H 0.2849 0.5036 0.9224 0.0292 Uiso 1.00 calc .
H6 H 0.0665 0.4462 1.0765 0.0273 Uiso 1.00 calc .
H7 H 0.4300 0.5390 0.9716 0.0438 Uiso 1.00 calc .
H8 H 0.3734 0.6137 0.9570 0.0438 Uiso 1.00 calc .
H9 H 0.5342 0.6411 0.9957 0.0650 Uiso 1.00 calc .
H10 H 0.4618 0.6711 1.0434 0.0650 Uiso 1.00 calc .
H11 H 0.5185 0.5964 1.0579 0.0650 Uiso 1.00 calc .
H12 H -0.0774 0.4023 1.0279 0.0352 Uiso 1.00 calc .
H13 H -0.0093 0.3351 1.0481 0.0352 Uiso 1.00 calc .
H14 H -0.1639 0.2894 1.0121 0.0493 Uiso 1.00 calc .
H15 H -0.0868 0.2618 0.9667 0.0493 Uiso 1.00 calc .
H16 H -0.1551 0.3290 0.9467 0.0493 Uiso 1.00 calc .
H17 H 0.2516 0.5736 1.1317 0.0278 Uiso 1.00 calc .
H18 H 0.1469 0.5470 1.1450 0.0278 Uiso 1.00 calc .
H19 H 0.1949 0.3315 1.2674 0.0276 Uiso 1.00 calc .
H20 H 0.3946 0.4908 1.1574 0.0286 Uiso 1.00 calc .
H21 H 0.0416 0.3312 1.2028 0.0335 Uiso 1.00 calc .
H22 H 0.0428 0.3726 1.2681 0.0335 Uiso 1.00 calc .
H23 H -0.1181 0.3673 1.2216 0.0462 Uiso 1.00 calc .
H24 H -0.0843 0.4507 1.2272 0.0462 Uiso 1.00 calc .
H25 H -0.0855 0.4093 1.1618 0.0462 Uiso 1.00 calc .
H26 H 0.5480 0.4900 1.2180 0.0478 Uiso 1.00 calc .
H27 H 0.5456 0.4450 1.1543 0.0478 Uiso 1.00 calc .
H28 H 0.7065 0.4528 1.1998 0.0628 Uiso 1.00 calc .
H29 H 0.6728 0.3693 1.1968 0.0628 Uiso 1.00 calc .
H30 H 0.6747 0.4132 1.2610 0.0628 Uiso 1.00 calc .
H31 H 0.4437 0.3076 1.3126 0.0284 Uiso 1.00 calc .
H32 H 0.3394 0.2810 1.3269 0.0284 Uiso 1.00 calc .
H33 H 0.2792 0.0712 1.1967 0.0317 Uiso 1.00 calc .
H34 H 0.5418 0.2348 1.2461 0.0324 Uiso 1.00 calc .
H35 H 0.1311 0.1551 1.2000 0.0374 Uiso 1.00 calc .
H36 H 0.1568 0.0917 1.2495 0.0374 Uiso 1.00 calc .
H37 H 0.0037 0.1417 1.2666 0.0483 Uiso 1.00 calc .
H38 H 0.0763 0.1575 1.3258 0.0483 Uiso 1.00 calc .
H39 H 0.0506 0.2210 1.2763 0.0483 Uiso 1.00 calc .
H40 H 0.6836 0.1833 1.2277 0.0533 Uiso 1.00 calc .
H41 H 0.6509 0.2125 1.1594 0.0533 Uiso 1.00 calc .
H42 H 0.8115 0.1662 1.1608 0.0836 Uiso 1.00 calc .
H43 H 0.7429 0.1175 1.1149 0.0836 Uiso 1.00 calc .
H44 H 0.7755 0.0883 1.1832 0.0836 Uiso 1.00 calc .
H45 H 0.4992 0.0036 1.1441 0.0349 Uiso 1.00 calc .
H46 H 0.3905 -0.0175 1.1516 0.0349 Uiso 1.00 calc .
H47 H 0.2303 0.0428 0.9565 0.0326 Uiso 1.00 calc .
H48 H 0.5392 0.0932 1.0579 0.0301 Uiso 1.00 calc .
H49 H 0.1235 0.0305 1.0306 0.0629 Uiso 1.00 calc .
H50 H 0.1533 -0.0514 1.0147 0.0629 Uiso 1.00 calc .
H51 H 0.0245 -0.0540 1.0812 0.0961 Uiso 1.00 calc .
H52 H 0.1172 -0.0898 1.1164 0.0961 Uiso 1.00 calc .
H53 H 0.0873 -0.0079 1.1323 0.0961 Uiso 1.00 calc .
H54 H 0.6125 0.1948 1.0021 0.0362 Uiso 1.00 calc .
H55 H 0.6438 0.1133 0.9861 0.0362 Uiso 1.00 calc .
H56 H 0.7422 0.1984 0.9357 0.0490 Uiso 1.00 calc .
H57 H 0.6793 0.1530 0.8841 0.0490 Uiso 1.00 calc .
H58 H 0.6493 0.2346 0.9009 0.0490 Uiso 1.00 calc .
H59 H 0.2952 0.0782 0.8541 0.0306 Uiso 1.00 calc .
H60 H 0.3980 0.1152 0.8531 0.0306 Uiso 1.00 calc .

loop_
_atom_site_aniso_label
_atom_site_aniso_U_11
_atom_site_aniso_U_22
_atom_site_aniso_U_33
_atom_site_aniso_U_12
_atom_site_aniso_U_13
_atom_site_aniso_U_23
O1 0.033(1) 0.0297(10) 0.046(1) -0.0031(8) 0.0116(9) 0.0052(8)
O2 0.0261(10) 0.0295(10) 0.044(1) -0.0040(8) 0.0024(8) 0.0029(8)
O3 0.0248(9) 0.036(1) 0.0283(9) -0.0078(8) 0.0027(7) -0.0031(8)
O4 0.0230(9) 0.0306(10) 0.0312(9) -0.0031(7) 0.0020(7) -0.0068(7)
O5 0.0179(8) 0.0317(10) 0.0322(9) 0.0023(7) 0.0028(7) 0.0069(7)
O6 0.0174(9) 0.037(1) 0.039(1) -0.0005(7) 0.0016(7) 0.0070(8)
O7 0.0244(9) 0.0305(10) 0.038(1) -0.0006(7) 0.0119(8) -0.0017(8)
O8 0.0217(10) 0.056(1) 0.040(1) 0.0096(9) 0.0041(8) -0.0119(9)
O9 0.030(1) 0.046(1) 0.038(1) -0.0027(9) 0.0065(8) 0.0139(9)
O10 0.0257(10) 0.038(1) 0.0259(9) -0.0043(8) 0.0034(7) 0.0041(8)
C1 0.023(1) 0.027(1) 0.018(1) 0.0038(9) 0.0008(9) 0.0009(9)
C2 0.021(1) 0.030(1) 0.027(1) 0.0013(10) 0.0047(9) 0.0023(10)
C3 0.024(1) 0.029(1) 0.024(1) 0.0006(10) 0.0023(9) 0.0012(10)
C4 0.023(1) 0.028(1) 0.017(1) 0.0022(10) -0.0002(9) -0.0022(9)
C5 0.020(1) 0.029(1) 0.024(1) 0.0028(9) 0.0007(9) -0.0047(9)
C6 0.023(1) 0.026(1) 0.021(1) -0.0018(10) 0.0003(9) -0.0016(9)
C7 0.026(1) 0.027(1) 0.021(1) 0.0042(10) -0.0019(9) -0.0005(9)
C8 0.022(1) 0.023(1) 0.022(1) 0.0037(9) -0.0014(9) -0.0006(9)
C9 0.024(1) 0.026(1) 0.024(1) 0.0028(10) 0.0038(9) 0.0024(9)
C10 0.020(1) 0.022(1) 0.027(1) 0.0004(9) -0.0017(9) -0.0006(9)
C11 0.022(1) 0.022(1) 0.022(1) 0.0027(9) -0.0011(9) 0.0002(9)
C12 0.022(1) 0.022(1) 0.024(1) 0.0017(9) 0.0026(9) -0.0010(9)
C13 0.019(1) 0.022(1) 0.027(1) 0.0003(9) -0.0025(9) -0.0021(9)
C14 0.032(1) 0.040(2) 0.039(1) -0.009(1) 0.011(1) -0.004(1)
C15 0.040(2) 0.062(2) 0.063(2) -0.023(2) 0.019(2) -0.020(2)
C16 0.026(1) 0.027(1) 0.035(1) -0.004(1) 0.001(1) 0.000(1)
C17 0.037(2) 0.037(2) 0.049(2) -0.012(1) 0.002(1) -0.003(1)
C18 0.024(1) 0.023(1) 0.023(1) 0.0017(9) -0.0001(9) -0.0009(9)
C19 0.023(1) 0.022(1) 0.020(1) 0.0008(9) 0.0003(9) -0.0022(9)
C20 0.018(1) 0.028(1) 0.022(1) 0.0018(9) 0.0008(9) -0.0033(9)
C21 0.022(1) 0.024(1) 0.023(1) -0.0009(9) 0.0029(9) -0.0003(9)
C22 0.022(1) 0.027(1) 0.018(1) 0.0018(9) 0.0012(9) -0.0024(9)
C23 0.017(1) 0.028(1) 0.025(1) 0.0009(9) -0.0018(9) -0.0029(9)
C24 0.022(1) 0.027(1) 0.023(1) -0.0030(9) 0.0014(9) -0.0005(9)
C25 0.021(1) 0.033(1) 0.031(1) 0.000(1) 0.0045(10) 0.005(1)
C26 0.021(1) 0.055(2) 0.039(2) 0.004(1) 0.003(1) 0.012(1)
C27 0.022(1) 0.056(2) 0.042(2) -0.003(1) 0.003(1) 0.016(1)
C28 0.023(1) 0.073(2) 0.061(2) -0.001(1) 0.002(1) 0.030(2)
C29 0.022(1) 0.029(1) 0.020(1) 0.0037(10) 0.0011(9) -0.0001(9)
C30 0.025(1) 0.028(1) 0.019(1) 0.0050(10) 0.0014(9) 0.0034(9)
C31 0.024(1) 0.026(1) 0.023(1) 0.0044(10) 0.0068(9) 0.0045(9)
C32 0.028(1) 0.025(1) 0.026(1) 0.0030(10) 0.0057(10) 0.0043(9)
C33 0.030(1) 0.028(1) 0.019(1) 0.008(1) 0.0026(9) 0.0049(9)
C34 0.023(1) 0.037(1) 0.022(1) 0.010(1) 0.0028(9) 0.002(1)
C35 0.024(1) 0.036(1) 0.021(1) 0.003(1) -0.0022(9) 0.0006(10)
C36 0.026(1) 0.031(1) 0.037(1) -0.002(1) 0.008(1) 0.003(1)
C37 0.030(1) 0.037(2) 0.055(2) -0.001(1) 0.017(1) 0.005(1)
C38 0.024(1) 0.070(2) 0.039(2) 0.001(1) 0.005(1) -0.013(1)
C39 0.029(2) 0.106(3) 0.075(3) 0.006(2) 0.013(2) -0.030(2)
C40 0.034(1) 0.026(1) 0.027(1) 0.008(1) 0.006(1) 0.0040(10)
C41 0.032(1) 0.021(1) 0.026(1) 0.0070(10) 0.0061(10) 0.0002(9)
C42 0.028(1) 0.026(1) 0.030(1) 0.002(1) 0.007(1) 0.006(1)
C43 0.025(1) 0.027(1) 0.029(1) 0.0026(10) 0.0027(10) 0.0024(10)
C44 0.027(1) 0.022(1) 0.023(1) 0.0047(9) 0.0027(9) -0.0003(9)
C45 0.024(1) 0.023(1) 0.026(1) 0.0033(10) 0.0070(9) -0.0013(9)
C46 0.026(1) 0.025(1) 0.025(1) 0.0037(10) 0.0041(9) -0.0026(9)
C47 0.033(2) 0.068(2) 0.057(2) -0.010(2) 0.002(1) 0.024(2)
C48 0.039(2) 0.122(4) 0.080(3) -0.017(2) 0.005(2) 0.057(3)
C49 0.029(1) 0.032(1) 0.030(1) -0.006(1) 0.002(1) -0.004(1)
C50 0.036(2) 0.049(2) 0.038(2) -0.016(1) 0.005(1) -0.003(1)
C51 0.027(1) 0.026(1) 0.023(1) 0.0041(10) 0.0031(9) -0.0011(9)

loop_
_atom_type_symbol
_atom_type_description
_atom_type_scat_dispersion_real
_atom_type_scat_dispersion_imag
_atom_type_scat_source
H H 0.000 0.000
;International Tables for Crystallography
(1992, Vol. C, Table 6.1.1.2)
;
C C 0.003 0.002
;International Tables for Crystallography
(1992, Vol. C, Tables 4.2.6.8 and 6.1.1.1)
;
O O 0.011 0.006
;International Tables for Crystallography
(1992, Vol. C, Tables 4.2.6.8 and 6.1.1.1)
;

loop_
_geom_angle_atom_site_label_1
_geom_angle_atom_site_label_2
_geom_angle_atom_site_label_3
_geom_angle
_geom_angle_publ_flag
C10 O3 C14 117.8(2) yes
C13 O4 C16 117.1(2) yes
C20 O5 C25 117.1(2) yes
C23 O6 C27 117.6(2) yes
C31 O7 C36 117.4(2) yes
C34 O8 C38 118.3(2) yes
C42 O9 C47 118.0(2) yes
C45 O10 C49 117.8(2) yes
C2 C1 C6 118.8(2) yes
C2 C1 C51 123.4(2) yes
C6 C1 C51 117.7(2) yes
C1 C2 C3 122.6(2) yes
O1 C3 C2 120.5(2) yes
O1 C3 C4 121.0(2) yes
C2 C3 C4 118.4(2) yes
C3 C4 C5 118.8(2) yes
C3 C4 C7 117.5(2) yes
C5 C4 C7 123.7(2) yes
C4 C5 C6 122.8(2) yes
O2 C6 C1 121.2(2) yes
O2 C6 C5 120.4(2) yes
C1 C6 C5 118.3(2) yes
C4 C7 C8 109.6(2) yes
C7 C8 C9 121.1(2) yes
C7 C8 C13 119.7(2) yes
C9 C8 C13 119.2(2) yes
C8 C9 C10 120.9(2) yes
O3 C10 C9 123.9(2) yes
O3 C10 C11 116.2(2) yes
C9 C10 C11 119.9(2) yes
C10 C11 C12 119.0(2) yes
C10 C11 C18 121.9(2) yes
C12 C11 C18 119.1(2) yes
C11 C12 C13 121.2(2) yes
O4 C13 C8 116.6(2) yes
O4 C13 C12 123.6(2) yes
C8 C13 C12 119.8(2) yes
O3 C14 C15 106.9(2) yes
O4 C16 C17 106.9(2) yes
C11 C18 C19 110.2(2) yes
C18 C19 C20 121.5(2) yes
C18 C19 C24 120.0(2) yes
C20 C19 C24 118.5(2) yes
O5 C20 C19 116.5(2) yes
O5 C20 C21 123.9(2) yes
C19 C20 C21 119.6(2) yes
C20 C21 C22 122.0(2) yes
C21 C22 C23 118.1(2) yes
C21 C22 C29 120.7(2) yes
C23 C22 C29 121.2(2) yes
O6 C23 C22 116.2(2) yes
O6 C23 C24 123.4(2) yes
C22 C23 C24 120.3(2) yes
C19 C24 C23 121.5(2) yes
O5 C25 C26 107.0(2) yes
O6 C27 C28 107.7(2) yes
C22 C29 C30 112.7(2) yes
C29 C30 C31 120.7(2) yes
C29 C30 C35 120.1(2) yes
C31 C30 C35 119.1(2) yes
O7 C31 C30 116.9(2) yes
O7 C31 C32 123.3(2) yes
C30 C31 C32 119.9(2) yes
C31 C32 C33 120.9(2) yes
C32 C33 C34 119.1(2) yes
C32 C33 C40 118.9(2) yes
C34 C33 C40 121.8(2) yes
O8 C34 C33 116.5(2) yes
O8 C34 C35 123.4(2) yes
C33 C34 C35 120.1(2) yes
C30 C35 C34 120.9(2) yes
O7 C36 C37 107.7(2) yes
O8 C38 C39 107.2(3) yes
C33 C40 C41 110.1(2) yes
C40 C41 C42 122.2(2) yes
C40 C41 C46 119.4(2) yes
C42 C41 C46 118.3(2) yes
O9 C42 C41 116.5(2) yes
O9 C42 C43 123.4(2) yes
C41 C42 C43 120.1(2) yes
C42 C43 C44 121.2(2) yes
C43 C44 C45 118.8(2) yes
C43 C44 C51 120.5(2) yes
C45 C44 C51 120.7(2) yes
O10 C45 C44 116.3(2) yes
O10 C45 C46 123.7(2) yes
C44 C45 C46 120.0(2) yes
C41 C46 C45 121.4(2) yes
O9 C47 C48 107.2(3) yes
O10 C49 C50 107.4(2) yes
C1 C51 C44 111.3(2) yes

loop_
_geom_bond_atom_site_label_1
_geom_bond_atom_site_label_2
_geom_bond_distance
_geom_bond_publ_flag
O1 C3 1.225(3) yes
O2 C6 1.225(3) yes
O3 C10 1.382(3) yes
O3 C14 1.428(3) yes
O4 C13 1.373(3) yes
O4 C16 1.438(3) yes
O5 C20 1.372(3) yes
O5 C25 1.431(3) yes
O6 C23 1.380(3) yes
O6 C27 1.418(3) yes
O7 C31 1.379(3) yes
O7 C36 1.441(3) yes
O8 C34 1.386(3) yes
O8 C38 1.409(4) yes
O9 C42 1.377(3) yes
O9 C47 1.415(4) yes
O10 C45 1.378(3) yes
O10 C49 1.429(3) yes
O11 C52 1.376(9) yes
O12 C53 1.51(1) yes
C1 C2 1.336(4) yes
C1 C6 1.497(3) yes
C1 C51 1.510(3) yes
C2 C3 1.479(4) yes
C3 C4 1.492(3) yes
C4 C5 1.336(3) yes
C4 C7 1.506(3) yes
C5 C6 1.477(3) yes
C7 C8 1.520(3) yes
C8 C9 1.395(3) yes
C8 C13 1.394(3) yes
C9 C10 1.400(3) yes
C10 C11 1.398(3) yes
C11 C12 1.391(3) yes
C11 C18 1.516(3) yes
C12 C13 1.399(3) yes
C14 C15 1.510(4) yes
C16 C17 1.511(4) yes
C18 C19 1.517(3) yes
C19 C20 1.399(3) yes
C19 C24 1.401(3) yes
C20 C21 1.397(3) yes
C21 C22 1.394(3) yes
C22 C23 1.398(3) yes
C22 C29 1.514(3) yes
C23 C24 1.390(3) yes
C25 C26 1.513(4) yes
C27 C28 1.505(4) yes
C29 C30 1.519(3) yes
C30 C31 1.395(4) yes
C30 C35 1.390(3) yes
C31 C32 1.395(4) yes
C32 C33 1.393(4) yes
C33 C34 1.388(4) yes
C33 C40 1.517(4) yes
C34 C35 1.396(4) yes
C36 C37 1.503(4) yes
C38 C39 1.519(4) yes
C40 C41 1.517(3) yes
C41 C42 1.396(4) yes
C41 C46 1.401(3) yes
C42 C43 1.392(4) yes
C43 C44 1.394(3) yes
C44 C45 1.394(4) yes
C44 C51 1.516(3) yes
C45 C46 1.388(3) yes
C47 C48 1.504(5) yes
C49 C50 1.509(4) yes

loop_
_geom_contact_atom_site_label_1
_geom_contact_atom_site_label_2
_geom_contact_distance
_geom_contact_site_symmetry_2
O1 C15 3.491(4) 3_667
O1 C27 3.500(4) 3_667
O1 C37 3.505(3) 4_554
O2 C48 3.527(4) 3_557
O4 C12 3.398(3) 3_567
O4 C11 3.570(3) 3_567
O7 C18 3.516(3) 2_547
O9 C50 3.478(4) 3_657
O9 C49 3.534(4) 3_657
O10 C40 3.463(3) 3_657
O10 C41 3.520(3) 3_657
O11 O12 2.758(8) 4_455
O11 C53 3.39(1) 4_455
O11 C24 3.474(6) .
O11 C12 3.500(6) .
O11 C19 3.548(6) .
O11 C11 3.568(6) .
O12 C52 3.358(10) 4_554
O12 C16 3.412(6) 4_554
O12 C36 3.469(6) 4_554
O12 C25 3.575(6) 4_554
C5 C35 3.525(3) 4_454
C11 C16 3.465(4) 3_567
C12 C13 3.511(3) 3_567
C12 C16 3.574(4) 3_567
C41 C45 3.475(3) 3_657
C42 C49 3.533(4) 3_657
C45 C46 3.514(3) 3_657
C46 C46 3.430(5) 3_657
